data_7233668
loop_
_publ_author_name
'Gang Liu'
'Mingdi Yang'
'Lianke Wang'
'Jun Zheng'
'Hongping Zhou'
'Jieying Wu'
'Yupeng Tian'

_publ_section_title
;
 Schiff base derivatives containing heterocycles with aggregation-induced
 emission and recognition ability
;
_journal_name_full 'Journal of Materials Chemistry C'
_journal_page_first 2684
_journal_page_last 2691
_journal_paper_doi 10.1039/C3TC32591A
_journal_volume 2
_journal_year 2014
_chemical_formula_sum 'C31 H25 N5 O1.5'
_chemical_formula_weight 491.560
_space_group_IT_number 14
_space_group_name_Hall '-P 2ybc'
_space_group_name_H-M_alt 'P 1 21/c 1'
_symmetry_Int_Tables_number 14
_symmetry_space_group_name_Hall '-P 2ybc'
_symmetry_space_group_name_H-M 'P 1 21/c 1'
_audit_creation_date 2013-03-25
_audit_creation_method SHELXL-97
_audit_update_record 2013-03-25
_cell_angle_alpha 90.000(5)
_cell_angle_beta 91.858(5)
_cell_angle_gamma 90.000(5)
_cell_formula_units_Z 8
_cell_length_a 16.824(5)
_cell_length_b 27.111(5)
_cell_length_c 11.546(5)
_cell_volume 5264(3)
_refine_ls_R_factor_all 0.142
_cod_data_source_file J-Mater-Chem-C-2014-2-2684-1.cif
_cod_data_source_block 1
_cod_depositor_comments
;

2024-11-08
Z value and formula fixed to values more according to usual
chemical conventions.                 miguel
;
_cod_original_formula_sum 'C62 H50 N10 O3'
_cod_original_formula_weight 983.120
_cod_original_formula_units_Z 4
_cod_original_cell_volume 5263.5(30)
_cod_original_sg_symbol_Hall -P_2ybc
_cod_database_code 7233668

loop_
_symmetry_equiv_pos_site_id
_symmetry_equiv_pos_as_xyz
1 x,y,z
2 -x,0.500+y,0.500-z
3 -x,-y,-z
4 x,0.500-y,0.500+z

loop_
_atom_site_aniso_label
_atom_site_aniso_U_11
_atom_site_aniso_U_22
_atom_site_aniso_U_33
_atom_site_aniso_U_12
_atom_site_aniso_U_13
_atom_site_aniso_U_23
C1 0.062(2) 0.070(2) 0.051(2) -0.0212(19) -0.0055(18) 0.0148(18)
N1 0.069(2) 0.0646(19) 0.0411(17) -0.0230(16) -0.0021(15) 0.0057(15)
C2 0.114(3) 0.095(3) 0.080(3) -0.049(3) -0.003(3) -0.004(2)
N2 0.0510(17) 0.0563(17) 0.0383(15) 0.0011(13) -0.0008(13) 0.0031(13)
C3 0.133(4) 0.116(4) 0.112(4) -0.063(3) -0.022(3) 0.006(3)
N3 0.0430(16) 0.0524(17) 0.0386(15) -0.0033(13) -0.0023(12) 0.0039(13)
C4 0.098(4) 0.136(4) 0.117(4) -0.051(3) -0.022(3) 0.046(3)
N4 0.065(2) 0.0566(19) 0.0520(19) 0.0007(16) 0.0048(16) 0.0126(15)
C5 0.084(3) 0.160(4) 0.106(4) -0.029(3) 0.012(3) 0.036(3)
C28 0.107(3) 0.082(3) 0.082(3) 0.015(2) 0.036(3) 0.020(2)
C6 0.072(3) 0.115(3) 0.079(3) -0.017(2) 0.006(2) 0.012(3)
N6 0.068(2) 0.086(2) 0.060(2) -0.0284(18) -0.0086(17) 0.0143(18)
C7 0.055(2) 0.053(2) 0.0386(18) -0.0082(16) 0.0016(16) 0.0009(15)
N7 0.0506(18) 0.069(2) 0.0567(19) -0.0053(15) -0.0014(15) 0.0038(16)
C8 0.088(3) 0.051(2) 0.064(2) -0.0043(19) -0.016(2) 0.0043(18)
N8 0.0473(18) 0.0629(19) 0.0581(19) -0.0043(14) -0.0013(14) 0.0071(16)
C9 0.101(3) 0.075(3) 0.072(3) -0.001(2) -0.029(2) 0.017(2)
N9 0.057(2) 0.071(2) 0.0558(19) -0.0055(16) -0.0046(16) 0.0058(16)
C10 0.085(3) 0.084(3) 0.058(2) -0.009(2) -0.016(2) -0.005(2)
N10 0.055(2) 0.067(2) 0.059(2) -0.0021(16) -0.0041(16) 0.0052(16)
C11 0.078(3) 0.062(2) 0.059(2) -0.004(2) 0.003(2) -0.0086(19)
C12 0.067(2) 0.052(2) 0.047(2) 0.0035(17) 0.0002(17) 0.0027(17)
C13 0.054(2) 0.0494(19) 0.0412(19) -0.0103(16) -0.0006(16) 0.0009(15)
C14 0.054(2) 0.0517(19) 0.0437(19) -0.0022(16) -0.0044(16) 0.0049(16)
C15 0.0477(19) 0.054(2) 0.0451(19) -0.0072(16) 0.0027(15) 0.0032(16)
C16 0.0497(19) 0.0441(17) 0.0380(17) -0.0014(15) 0.0003(15) -0.0008(14)
C17 0.050(2) 0.061(2) 0.048(2) -0.0064(17) -0.0062(16) 0.0071(17)
C18 0.052(2) 0.064(2) 0.053(2) -0.0148(17) 0.0003(17) 0.0017(17)
C19 0.047(2) 0.0436(18) 0.0381(18) -0.0015(15) -0.0020(15) -0.0040(14)
C20 0.0462(18) 0.0445(18) 0.0407(18) 0.0000(15) 0.0000(15) -0.0023(15)
C21 0.0482(19) 0.0545(19) 0.0449(19) -0.0029(16) -0.0020(15) 0.0019(16)
C22 0.057(2) 0.0483(19) 0.0439(19) -0.0002(16) -0.0007(16) 0.0014(15)
C23 0.064(2) 0.056(2) 0.0446(19) 0.0055(17) -0.0070(17) 0.0127(16)
C24 0.051(2) 0.061(2) 0.051(2) 0.0071(17) -0.0034(16) 0.0065(17)
C25 0.0461(18) 0.0473(18) 0.0393(18) -0.0001(15) -0.0006(15) -0.0030(15)
C26 0.058(2) 0.072(3) 0.065(2) 0.002(2) 0.004(2) 0.018(2)
C27 0.055(2) 0.089(3) 0.083(3) 0.006(2) 0.006(2) 0.040(2)
N5 0.072(3) 0.194(4) 0.125(3) -0.042(3) -0.023(2) 0.087(3)
C31 0.097(3) 0.221(5) 0.153(4) -0.044(3) -0.008(3) 0.080(4)
C30 0.103(4) 0.207(5) 0.139(4) -0.009(3) 0.025(3) 0.081(4)
C29 0.130(4) 0.118(4) 0.102(3) 0.027(3) 0.046(3) 0.041(3)
C32 0.058(2) 0.070(2) 0.057(2) -0.0181(19) -0.0044(18) 0.0094(18)
C33 0.088(3) 0.089(3) 0.069(3) -0.021(2) 0.000(2) -0.001(2)
C34 0.123(4) 0.091(3) 0.083(3) -0.029(3) -0.020(3) 0.005(3)
C35 0.082(3) 0.116(4) 0.097(3) -0.042(3) -0.021(3) 0.034(3)
C36 0.069(3) 0.119(4) 0.107(3) -0.017(3) 0.011(3) 0.027(3)
C37 0.066(3) 0.089(3) 0.083(3) -0.007(2) 0.013(2) 0.009(2)
C38 0.067(2) 0.077(3) 0.058(2) -0.022(2) 0.004(2) 0.006(2)
C39 0.082(3) 0.106(3) 0.115(4) -0.021(3) -0.016(3) 0.027(3)
C40 0.116(4) 0.147(4) 0.137(4) -0.024(4) -0.025(3) 0.053(4)
C41 0.125(4) 0.181(5) 0.096(4) -0.060(4) -0.012(3) 0.033(4)
C42 0.122(4) 0.160(4) 0.095(3) -0.072(4) 0.015(3) -0.035(4)
C43 0.103(3) 0.123(4) 0.089(3) -0.034(3) 0.015(3) -0.026(3)
C44 0.055(2) 0.066(2) 0.063(2) -0.0157(18) 0.0004(18) 0.0034(19)
C45 0.060(2) 0.094(3) 0.070(3) -0.024(2) -0.011(2) 0.017(2)
C46 0.060(2) 0.084(3) 0.063(2) -0.020(2) -0.0020(19) 0.010(2)
C47 0.048(2) 0.061(2) 0.055(2) -0.0052(16) 0.0022(16) 0.0015(17)
C48 0.053(2) 0.064(2) 0.065(2) -0.0072(17) -0.0055(18) 0.0050(19)
C49 0.052(2) 0.073(2) 0.065(2) -0.0147(18) -0.0011(18) 0.0081(19)
C50 0.050(2) 0.061(2) 0.054(2) -0.0062(17) -0.0020(17) 0.0003(17)
C51 0.0439(19) 0.057(2) 0.054(2) -0.0005(16) -0.0034(16) 0.0042(17)
C52 0.0423(19) 0.069(2) 0.059(2) -0.0005(17) -0.0038(17) 0.0043(19)
C53 0.054(2) 0.063(2) 0.051(2) -0.0031(17) -0.0054(17) 0.0012(18)
C54 0.057(2) 0.074(2) 0.058(2) -0.0032(19) -0.0128(18) 0.0106(19)
C55 0.046(2) 0.076(2) 0.067(2) -0.0005(18) -0.0109(18) 0.009(2)
C56 0.048(2) 0.060(2) 0.057(2) -0.0043(17) -0.0027(17) -0.0020(17)
C57 0.061(2) 0.064(2) 0.050(2) -0.0002(19) -0.0022(18) 0.0047(18)
C58 0.054(2) 0.059(2) 0.053(2) 0.0023(17) -0.0053(17) 0.0033(17)
C59 0.069(2) 0.095(3) 0.053(2) -0.011(2) -0.0050(19) 0.007(2)
C60 0.084(3) 0.119(3) 0.056(2) -0.009(3) 0.000(2) 0.013(2)
C61 0.074(3) 0.102(3) 0.070(3) -0.006(2) 0.013(2) 0.015(2)
C62 0.059(2) 0.079(3) 0.073(3) -0.003(2) 0.002(2) 0.006(2)
O2 0.0369(13) 0.0849(18) 0.0729(17) 0.0013(12) 0.0044(12) 0.0149(14)
O3 0.0606(18) 0.112(2) 0.099(2) 0.0063(17) 0.0095(16) 0.0084(19)
O1 0.0535(17) 0.093(2) 0.113(2) 0.0059(15) 0.0108(16) 0.0170(18)

loop_
_atom_site_label
_atom_site_type_symbol
_atom_site_fract_x
_atom_site_fract_y
_atom_site_fract_z
_atom_site_occupancy
_atom_site_symmetry_multiplicity
_atom_site_Wyckoff_symbol
_atom_site_calc_flag
_atom_site_thermal_displace_type
_atom_site_U_iso_or_equiv
C1 C 0.3600(2) 0.2650(1) 0.9171(3) 1.000 4 e d Uani 0.0609(10)
N1 N 0.4276(2) 0.2961(1) 0.9085(2) 1.000 4 e d Uani 0.0583(8)
C2 C 0.3477(3) 0.2263(2) 0.8413(4) 1.000 4 e d Uani 0.0964(15)
H2 H 0.3824 0.2212 0.7814 1.000 4 e calc Uiso 0.11600
N2 N 0.4299(2) 0.4309(1) 0.4408(2) 1.000 4 e d Uani 0.0486(7)
C3 C 0.2834(4) 0.1951(2) 0.8544(5) 1.000 4 e d Uani 0.1210(18)
H3 H 0.2746 0.1696 0.8017 1.000 4 e calc Uiso 0.14500
N3 N 0.5617(2) 0.4269(1) 0.4799(2) 1.000 4 e d Uani 0.0447(7)
C4 C 0.2342(4) 0.2010(3) 0.9412(6) 1.000 4 e d Uani 0.1173(19)
H4 H 0.1923 0.1791 0.9500 1.000 4 e calc Uiso 0.14100
N4 N 0.6183(2) 0.5306(1) 0.1363(3) 1.000 4 e d Uani 0.0577(8)
C5 C 0.2448(3) 0.2384(3) 1.0159(5) 1.000 4 e d Uani 0.1167(17)
H5 H 0.2098 0.2427 1.0757 1.000 4 e calc Uiso 0.14000
C28 C 0.7210(3) 0.5716(2) -0.0310(4) 1.000 4 e d Uani 0.0898(13)
H28 H 0.6778 0.5536 -0.0602 1.000 4 e calc Uiso 0.10800
C6 C 0.3089(3) 0.2710(2) 1.0041(4) 1.000 4 e d Uani 0.0886(13)
H6 H 0.3162 0.2969 1.0563 1.000 4 e calc Uiso 0.10600
N6 N 0.8731(2) 0.2906(1) 0.9800(3) 1.000 4 e d Uani 0.0717(10)
C7 C 0.4681(2) 0.3112(1) 1.0131(3) 1.000 4 e d Uani 0.0491(8)
N7 N 0.8742(2) 0.4245(1) 0.5108(3) 1.000 4 e d Uani 0.0588(8)
C8 C 0.4976(2) 0.2765(1) 1.0899(3) 1.000 4 e d Uani 0.0683(11)
H8 H 0.4925 0.2431 1.0732 1.000 4 e calc Uiso 0.08200
N8 N 1.0054(2) 0.4100(1) 0.5364(3) 1.000 4 e d Uani 0.0562(8)
C9 C 0.5353(3) 0.2919(2) 1.1932(4) 1.000 4 e d Uani 0.0834(13)
H9 H 0.5542 0.2685 1.2462 1.000 4 e calc Uiso 0.10000
N9 N 1.0669(2) 0.5058(1) 0.1819(3) 1.000 4 e d Uani 0.0614(8)
C10 C 0.5446(3) 0.3409(2) 1.2171(4) 1.000 4 e d Uani 0.0761(12)
H10 H 0.5709 0.3509 1.2852 1.000 4 e calc Uiso 0.09100
N10 N 1.2618(2) 0.5548(1) 0.1693(3) 1.000 4 e d Uani 0.0608(8)
C11 C 0.5151(2) 0.3749(2) 1.1407(3) 1.000 4 e d Uani 0.0662(10)
H11 H 0.5211 0.4083 1.1573 1.000 4 e calc Uiso 0.07900
C12 C 0.4766(2) 0.3608(1) 1.0392(3) 1.000 4 e d Uani 0.0554(9)
H12 H 0.4562 0.3845 0.9881 1.000 4 e calc Uiso 0.06700
C13 C 0.4418(2) 0.3220(1) 0.8049(3) 1.000 4 e d Uani 0.0484(8)
C14 C 0.5191(2) 0.3382(1) 0.7834(3) 1.000 4 e d Uani 0.0500(8)
H14 H 0.5607 0.3297 0.8345 1.000 4 e calc Uiso 0.06000
C15 C 0.5342(2) 0.3665(1) 0.6883(3) 1.000 4 e d Uani 0.0489(8)
H15 H 0.5858 0.3773 0.6767 1.000 4 e calc Uiso 0.05900
C16 C 0.4735(2) 0.3795(1) 0.6085(3) 1.000 4 e d Uani 0.0440(8)
C17 C 0.3986(2) 0.3611(1) 0.6264(3) 1.000 4 e d Uani 0.0532(9)
H17 H 0.3578 0.3677 0.5724 1.000 4 e calc Uiso 0.06400
C18 C 0.3826(2) 0.3328(1) 0.7236(3) 1.000 4 e d Uani 0.0564(9)
H18 H 0.3313 0.3211 0.7337 1.000 4 e calc Uiso 0.06800
C19 C 0.4898(2) 0.4123(1) 0.5105(3) 1.000 4 e d Uani 0.0430(8)
C20 C 0.5475(2) 0.4570(1) 0.3838(3) 1.000 4 e d Uani 0.0439(8)
C21 C 0.6012(2) 0.4810(1) 0.3127(3) 1.000 4 e d Uani 0.0493(8)
H21 H 0.6557 0.4795 0.3284 1.000 4 e calc Uiso 0.05900
C22 C 0.5702(2) 0.5069(1) 0.2183(3) 1.000 4 e d Uani 0.0496(8)
C23 C 0.4884(2) 0.5084(1) 0.1943(3) 1.000 4 e d Uani 0.0548(9)
H23 H 0.4696 0.5250 0.1285 1.000 4 e calc Uiso 0.06600
C24 C 0.4349(2) 0.4861(1) 0.2643(3) 1.000 4 e d Uani 0.0545(9)
H24 H 0.3804 0.4884 0.2492 1.000 4 e calc Uiso 0.06500
C25 C 0.4658(2) 0.4600(1) 0.3589(3) 1.000 4 e d Uani 0.0443(8)
C26 C 0.6819(2) 0.5523(2) 0.1693(4) 1.000 4 e d Uani 0.0652(10)
H26 H 0.6960 0.5532 0.2479 1.000 4 e calc Uiso 0.07800
C27 C 0.7331(2) 0.5757(2) 0.0862(4) 1.000 4 e d Uani 0.0758(12)
N5 N 0.7914(3) 0.6034(2) 0.1346(4) 1.000 4 e d Uani 0.1311(17)
C31 C 0.8382(4) 0.6281(3) 0.0605(6) 1.000 4 e d Uani 0.157(2)
H31 H 0.8764 0.6499 0.0902 1.000 4 e calc Uiso 0.18900
C30 C 0.8303(4) 0.6216(3) -0.0593(7) 1.000 4 e d Uani 0.149(2)
H30 H 0.8662 0.6368 -0.1073 1.000 4 e calc Uiso 0.17900
C29 C 0.7716(4) 0.5937(2) -0.1065(5) 1.000 4 e d Uani 0.1158(17)
H29 H 0.7655 0.5895 -0.1862 1.000 4 e calc Uiso 0.13900
C32 C 0.8127(2) 0.2535(2) 0.9760(3) 1.000 4 e d Uani 0.0615(10)
C33 C 0.8130(3) 0.2173(2) 0.8938(4) 1.000 4 e d Uani 0.0820(12)
H33 H 0.8531 0.2161 0.8403 1.000 4 e calc Uiso 0.09800
C34 C 0.7520(3) 0.1816(2) 0.8908(5) 1.000 4 e d Uani 0.0994(15)
H34 H 0.7512 0.1568 0.8352 1.000 4 e calc Uiso 0.11900
C35 C 0.6945(3) 0.1841(2) 0.9702(5) 1.000 4 e d Uani 0.0991(16)
H35 H 0.6544 0.1605 0.9691 1.000 4 e calc Uiso 0.11900
C36 C 0.6940(3) 0.2202(2) 1.0505(5) 1.000 4 e d Uani 0.0982(15)
H36 H 0.6536 0.2214 1.1036 1.000 4 e calc Uiso 0.11800
C37 C 0.7529(3) 0.2549(2) 1.0542(4) 1.000 4 e d Uani 0.0789(12)
H37 H 0.7525 0.2796 1.1100 1.000 4 e calc Uiso 0.09500
C38 C 0.9297(2) 0.2898(2) 1.0741(3) 1.000 4 e d Uani 0.0675(11)
C39 C 0.9753(3) 0.2482(2) 1.0920(5) 1.000 4 e d Uani 0.1014(15)
H39 H 0.9669 0.2212 1.0435 1.000 4 e calc Uiso 0.12200
C40 C 1.0326(4) 0.2450(3) 1.1787(6) 1.000 4 e d Uani 0.134(2)
H40 H 1.0644 0.2171 1.1878 1.000 4 e calc Uiso 0.16100
C41 C 1.0410(4) 0.2839(3) 1.2496(6) 1.000 4 e d Uani 0.135(2)
H41 H 1.0778 0.2811 1.3111 1.000 4 e calc Uiso 0.16100
C42 C 1.0005(4) 0.3266(3) 1.2395(5) 1.000 4 e d Uani 0.1253(19)
H42 H 1.0100 0.3529 1.2898 1.000 4 e calc Uiso 0.15000
C43 C 0.9411(3) 0.3293(2) 1.1449(4) 1.000 4 e d Uani 0.1046(15)
H43 H 0.9112 0.3578 1.1332 1.000 4 e calc Uiso 0.12600
C44 C 0.8873(2) 0.3192(1) 0.8818(3) 1.000 4 e d Uani 0.0613(10)
C45 C 0.9597(2) 0.3433(2) 0.8686(4) 1.000 4 e d Uani 0.0747(12)
H45 H 0.9991 0.3410 0.9269 1.000 4 e calc Uiso 0.09000
C46 C 0.9736(2) 0.3701(2) 0.7709(3) 1.000 4 e d Uani 0.0692(11)
H46 H 1.0225 0.3857 0.7642 1.000 4 e calc Uiso 0.08300
C47 C 0.9169(2) 0.3748(1) 0.6815(3) 1.000 4 e d Uani 0.0545(9)
C48 C 0.8439(2) 0.3525(1) 0.6979(3) 1.000 4 e d Uani 0.061(1)
H48 H 0.8040 0.3561 0.6410 1.000 4 e calc Uiso 0.07300
C49 C 0.8286(2) 0.3256(1) 0.7943(3) 1.000 4 e d Uani 0.0632(10)
H49 H 0.7788 0.3113 0.8020 1.000 4 e calc Uiso 0.07600
C50 C 0.9338(2) 0.4027(1) 0.5777(3) 1.000 4 e d Uani 0.0549(9)
C51 C 0.9934(2) 0.4386(1) 0.4371(3) 1.000 4 e d Uani 0.0517(9)
C52 C 1.0469(2) 0.4568(1) 0.3592(3) 1.000 4 e d Uani 0.0567(9)
H52 H 1.1010 0.4503 0.3685 1.000 4 e calc Uiso 0.06800
C53 C 1.0183(2) 0.4849(1) 0.2675(3) 1.000 4 e d Uani 0.0560(9)
C54 C 0.9364(2) 0.4939(2) 0.2519(3) 1.000 4 e d Uani 0.0633(10)
H54 H 0.9184 0.5122 0.1882 1.000 4 e calc Uiso 0.07600
C55 C 0.8819(2) 0.4762(2) 0.3283(3) 1.000 4 e d Uani 0.0632(10)
H55 H 0.8279 0.4827 0.3182 1.000 4 e calc Uiso 0.07600
C56 C 0.9114(2) 0.4483(1) 0.4212(3) 1.000 4 e d Uani 0.0551(9)
C57 C 1.1378(2) 0.5179(1) 0.2091(3) 1.000 4 e d Uani 0.0585(10)
H57 H 1.1574 0.5117 0.2839 1.000 4 e calc Uiso 0.07000
C58 C 1.1898(2) 0.5415(1) 0.1259(3) 1.000 4 e d Uani 0.0556(9)
C59 C 1.1663(3) 0.5500(2) 0.0117(3) 1.000 4 e d Uani 0.0725(11)
H59 H 1.1161 0.5404 -0.0159 1.000 4 e calc Uiso 0.08700
C60 C 1.2182(3) 0.5727(2) -0.0601(4) 1.000 4 e d Uani 0.0866(13)
H60 H 1.2039 0.5783 -0.1375 1.000 4 e calc Uiso 0.10400
C61 C 1.2913(3) 0.5871(2) -0.0166(4) 1.000 4 e d Uani 0.0818(12)
H61 H 1.3272 0.6031 -0.0632 1.000 4 e calc Uiso 0.09800
C62 C 1.3100(2) 0.5772(2) 0.0973(4) 1.000 4 e d Uani 0.0703(11)
H62 H 1.3599 0.5868 0.1261 1.000 4 e calc Uiso 0.08400
O2 O 0.7153(1) 0.4496(1) 0.5788(2) 1.000 4 e d Uani 0.0648(7)
H2A H 0.7578 0.4333 0.5710 1.000 4 e d Uiso 0.07800
H2D H 0.6809 0.4321 0.6120 1.000 4 e d Uiso 0.07800
O3 O 0.8296(2) 0.6017(1) 0.3897(3) 1.000 4 e d Uani 0.0901(9)
H3B H 0.8708 0.6072 0.4322 1.000 4 e d Uiso 0.13500
H3C H 0.8433 0.5905 0.3246 1.000 4 e d Uiso 0.13500
O1 O 0.2639(2) 0.4434(1) 0.4519(3) 1.000 4 e d Uani 0.0863(9)
H1B H 0.2656 0.4725 0.4795 1.000 4 e d Uiso 0.12900
H1C H 0.2976 0.4408 0.3989 1.000 4 e d Uiso 0.12900

loop_
_atom_type_symbol
_atom_type_radius_bond
C 1.200
N 1.200
H 1.200
O 1.200

loop_
_geom_angle_atom_site_label_1
_geom_angle_atom_site_label_2
_geom_angle_atom_site_label_3
_geom_angle_site_symmetry_1
_geom_angle_site_symmetry_2
_geom_angle_site_symmetry_3
_geom_angle
_geom_angle_publ_flag
C6 C1 C2 . . . 118.6(4) no
C6 C1 N1 . . . 120.6(4) no
C2 C1 N1 . . . 120.7(4) no
C13 N1 C1 . . . 120.8(3) no
C13 N1 C7 . . . 119.0(3) no
C1 N1 C7 . . . 118.1(3) no
C1 C2 C3 . . . 119.8(5) no
C1 C2 H2 . . . 120.10 no
C3 C2 H2 . . . 120.10 no
C19 N2 C25 . . . 106.4(3) no
C4 C3 C2 . . . 121.1(6) no
C4 C3 H3 . . . 119.50 no
C2 C3 H3 . . . 119.50 no
C19 N3 C20 . . . 104.5(3) no
C3 C4 C5 . . . 120.2(6) no
C3 C4 H4 . . . 119.90 no
C5 C4 H4 . . . 119.90 no
C26 N4 C22 . . . 120.2(3) no
C4 C5 C6 . . . 120.0(6) no
C4 C5 H5 . . . 120.00 no
C6 C5 H5 . . . 120.00 no
C29 C28 C27 . . . 121.1(6) no
C29 C28 H28 . . . 119.50 no
C27 C28 H28 . . . 119.50 no
C1 C6 C5 . . . 120.3(5) no
C1 C6 H6 . . . 119.90 no
C5 C6 H6 . . . 119.90 no
C44 N6 C38 . . . 120.1(3) no
C44 N6 C32 . . . 120.2(3) no
C38 N6 C32 . . . 118.1(3) no
C8 C7 C12 . . . 119.4(3) no
C8 C7 N1 . . . 120.2(3) no
C12 C7 N1 . . . 120.3(3) no
C50 N7 C56 . . . 106.2(3) no
C7 C8 C9 . . . 119.5(4) no
C7 C8 H8 . . . 120.30 no
C9 C8 H8 . . . 120.30 no
C50 N8 C51 . . . 105.6(3) no
C10 C9 C8 . . . 120.6(4) no
C10 C9 H9 . . . 119.70 no
C8 C9 H9 . . . 119.70 no
C57 N9 C53 . . . 119.3(3) no
C9 C10 C11 . . . 119.5(4) no
C9 C10 H10 . . . 120.30 no
C11 C10 H10 . . . 120.30 no
C62 N10 C58 . . . 116.7(3) no
C10 C11 C12 . . . 121.0(4) no
C10 C11 H11 . . . 119.50 no
C12 C11 H11 . . . 119.50 no
C11 C12 C7 . . . 119.9(3) no
C11 C12 H12 . . . 120.00 no
C7 C12 H12 . . . 120.00 no
C18 C13 C14 . . . 117.8(3) no
C18 C13 N1 . . . 122.9(3) no
C14 C13 N1 . . . 119.3(3) no
C15 C14 C13 . . . 121.0(3) no
C15 C14 H14 . . . 119.50 no
C13 C14 H14 . . . 119.50 no
C14 C15 C16 . . . 121.3(3) no
C14 C15 H15 . . . 119.30 no
C16 C15 H15 . . . 119.30 no
C17 C16 C15 . . . 117.5(3) no
C17 C16 C19 . . . 121.9(3) no
C15 C16 C19 . . . 120.6(3) no
C16 C17 C18 . . . 121.5(3) no
C16 C17 H17 . . . 119.30 no
C18 C17 H17 . . . 119.30 no
C13 C18 C17 . . . 120.8(3) no
C13 C18 H18 . . . 119.60 no
C17 C18 H18 . . . 119.60 no
N3 C19 N2 . . . 113.3(3) no
N3 C19 C16 . . . 125.2(3) no
N2 C19 C16 . . . 121.6(3) no
N3 C20 C25 . . . 110.0(3) no
N3 C20 C21 . . . 129.9(3) no
C25 C20 C21 . . . 120.1(3) no
C22 C21 C20 . . . 117.6(3) no
C22 C21 H21 . . . 121.20 no
C20 C21 H21 . . . 121.20 no
C21 C22 C23 . . . 121.0(3) no
C21 C22 N4 . . . 123.2(3) no
C23 C22 N4 . . . 115.7(3) no
C24 C23 C22 . . . 122.2(3) no
C24 C23 H23 . . . 118.90 no
C22 C23 H23 . . . 118.90 no
C23 C24 C25 . . . 116.9(3) no
C23 C24 H24 . . . 121.60 no
C25 C24 H24 . . . 121.50 no
C24 C25 N2 . . . 131.8(3) no
C24 C25 C20 . . . 122.2(3) no
N2 C25 C20 . . . 105.9(3) no
N4 C26 C27 . . . 121.0(4) no
N4 C26 H26 . . . 119.50 no
C27 C26 H26 . . . 119.50 no
N5 C27 C28 . . . 122.8(4) no
N5 C27 C26 . . . 114.2(4) no
C28 C27 C26 . . . 123.0(5) no
C27 N5 C31 . . . 116.4(5) no
N5 C31 C30 . . . 121.5(7) no
N5 C31 H31 . . . 119.30 no
C30 C31 H31 . . . 119.20 no
C29 C30 C31 . . . 121.2(6) no
C29 C30 H30 . . . 119.40 no
C31 C30 H30 . . . 119.40 no
C30 C29 C28 . . . 116.7(6) no
C30 C29 H29 . . . 121.60 no
C28 C29 H29 . . . 121.60 no
C33 C32 C37 . . . 119.7(4) no
C33 C32 N6 . . . 120.7(4) no
C37 C32 N6 . . . 119.6(4) no
C32 C33 C34 . . . 119.4(5) no
C32 C33 H33 . . . 120.30 no
C34 C33 H33 . . . 120.30 no
C35 C34 C33 . . . 118.9(5) no
C35 C34 H34 . . . 120.50 no
C33 C34 H34 . . . 120.50 no
C36 C35 C34 . . . 121.5(5) no
C36 C35 H35 . . . 119.30 no
C34 C35 H35 . . . 119.30 no
C35 C36 C37 . . . 120.0(5) no
C35 C36 H36 . . . 120.00 no
C37 C36 H36 . . . 120.00 no
C36 C37 C32 . . . 120.4(5) no
C36 C37 H37 . . . 119.80 no
C32 C37 H37 . . . 119.80 no
C43 C38 C39 . . . 119.2(5) no
C43 C38 N6 . . . 121.7(5) no
C39 C38 N6 . . . 119.0(4) no
C40 C39 C38 . . . 122.5(6) no
C40 C39 H39 . . . 118.70 no
C38 C39 H39 . . . 118.70 no
C41 C40 C39 . . . 117.0(7) no
C41 C40 H40 . . . 121.50 no
C39 C40 H40 . . . 121.50 no
C42 C41 C40 . . . 125.6(7) no
C42 C41 H41 . . . 117.20 no
C40 C41 H41 . . . 117.20 no
C41 C42 C43 . . . 116.0(6) no
C41 C42 H42 . . . 122.00 no
C43 C42 H42 . . . 122.00 no
C38 C43 C42 . . . 119.5(6) no
C38 C43 H43 . . . 120.20 no
C42 C43 H43 . . . 120.20 no
N6 C44 C45 . . . 121.3(3) no
N6 C44 C49 . . . 121.3(3) no
C45 C44 C49 . . . 117.4(4) no
C46 C45 C44 . . . 120.8(4) no
C46 C45 H45 . . . 119.60 no
C44 C45 H45 . . . 119.60 no
C45 C46 C47 . . . 121.9(4) no
C45 C46 H46 . . . 119.00 no
C47 C46 H46 . . . 119.00 no
C46 C47 C48 . . . 116.7(3) no
C46 C47 C50 . . . 120.8(3) no
C48 C47 C50 . . . 122.5(3) no
C49 C48 C47 . . . 122.4(4) no
C49 C48 H48 . . . 118.80 no
C47 C48 H48 . . . 118.80 no
C48 C49 C44 . . . 120.6(3) no
C48 C49 H49 . . . 119.70 no
C44 C49 H49 . . . 119.70 no
N8 C50 N7 . . . 112.9(3) no
N8 C50 C47 . . . 125.3(3) no
N7 C50 C47 . . . 121.8(3) no
C52 C51 N8 . . . 130.8(3) no
C52 C51 C56 . . . 120.1(3) no
N8 C51 C56 . . . 109.0(3) no
C53 C52 C51 . . . 118.6(3) no
C53 C52 H52 . . . 120.70 no
C51 C52 H52 . . . 120.70 no
C52 C53 C54 . . . 120.7(4) no
C52 C53 N9 . . . 124.1(3) no
C54 C53 N9 . . . 115.2(3) no
C55 C54 C53 . . . 121.8(4) no
C55 C54 H54 . . . 119.10 no
C53 C54 H54 . . . 119.10 no
C54 C55 C56 . . . 117.1(3) no
C54 C55 H55 . . . 121.50 no
C56 C55 H55 . . . 121.50 no
N7 C56 C55 . . . 132.1(3) no
N7 C56 C51 . . . 106.2(3) no
C55 C56 C51 . . . 121.6(4) no
N9 C57 C58 . . . 121.9(3) no
N9 C57 H57 . . . 119.10 no
C58 C57 H57 . . . 119.10 no
N10 C58 C59 . . . 122.4(4) no
N10 C58 C57 . . . 115.0(3) no
C59 C58 C57 . . . 122.6(4) no
C60 C59 C58 . . . 118.9(4) no
C60 C59 H59 . . . 120.50 no
C58 C59 H59 . . . 120.50 no
C59 C60 C61 . . . 119.3(4) no
C59 C60 H60 . . . 120.40 no
C61 C60 H60 . . . 120.40 no
C60 C61 C62 . . . 118.2(4) no
C60 C61 H61 . . . 120.90 no
C62 C61 H61 . . . 120.90 no
N10 C62 C61 . . . 124.4(4) no
N10 C62 H62 . . . 117.80 no
C61 C62 H62 . . . 117.80 no
H2A O2 H2D . . . 110.00 no
H3B O3 H3C . . . 109.50 no
H1B O1 H1C . . . 109.50 no

loop_
_geom_bond_atom_site_label_1
_geom_bond_atom_site_label_2
_geom_bond_site_symmetry_1
_geom_bond_site_symmetry_2
_geom_bond_distance
_geom_bond_publ_flag
C1 C6 . . 1.353(6) no
C1 C2 . . 1.376(6) no
C1 N1 . . 1.424(4) no
N1 C13 . . 1.413(4) no
N1 C7 . . 1.427(4) no
C2 C3 . . 1.385(7) no
C2 H2 . . 0.9300 no
N2 C19 . . 1.366(4) no
N2 C25 . . 1.386(4) no
C3 C4 . . 1.330(8) no
C3 H3 . . 0.9300 no
N3 C19 . . 1.331(4) no
N3 C20 . . 1.393(4) no
C4 C5 . . 1.338(8) no
C4 H4 . . 0.9300 no
N4 C26 . . 1.268(5) no
N4 C22 . . 1.420(4) no
C5 C6 . . 1.404(7) no
C5 H5 . . 0.9300 no
C28 C29 . . 1.375(6) no
C28 C27 . . 1.367(6) no
C28 H28 . . 0.9300 no
C6 H6 . . 0.9300 no
N6 C44 . . 1.399(5) no
N6 C38 . . 1.421(5) no
N6 C32 . . 1.431(5) no
C7 C8 . . 1.374(5) no
C7 C12 . . 1.384(5) no
N7 C50 . . 1.378(4) no
N7 C56 . . 1.386(4) no
C8 C9 . . 1.395(5) no
C8 H8 . . 0.9300 no
N8 C50 . . 1.325(4) no
N8 C51 . . 1.394(4) no
C9 C10 . . 1.366(6) no
C9 H9 . . 0.9300 no
N9 C57 . . 1.266(4) no
N9 C53 . . 1.421(5) no
C10 C11 . . 1.359(5) no
C10 H10 . . 0.9300 no
N10 C62 . . 1.328(5) no
N10 C58 . . 1.346(4) no
C11 C12 . . 1.376(5) no
C11 H11 . . 0.9300 no
C12 H12 . . 0.9300 no
C13 C18 . . 1.379(5) no
C13 C14 . . 1.402(5) no
C14 C15 . . 1.369(4) no
C14 H14 . . 0.9300 no
C15 C16 . . 1.397(4) no
C15 H15 . . 0.9300 no
C16 C17 . . 1.379(5) no
C16 C19 . . 1.473(4) no
C17 C18 . . 1.391(5) no
C17 H17 . . 0.9300 no
C18 H18 . . 0.9300 no
C20 C25 . . 1.398(4) no
C20 C21 . . 1.399(4) no
C21 C22 . . 1.384(5) no
C21 H21 . . 0.9300 no
C22 C23 . . 1.397(5) no
C23 C24 . . 1.368(5) no
C23 H23 . . 0.9300 no
C24 C25 . . 1.388(5) no
C24 H24 . . 0.9300 no
C26 C27 . . 1.457(5) no
C26 H26 . . 0.9300 no
C27 N5 . . 1.343(6) no
N5 C31 . . 1.358(7) no
C31 C30 . . 1.396(9) no
C31 H31 . . 0.9300 no
C30 C29 . . 1.345(9) no
C30 H30 . . 0.9300 no
C29 H29 . . 0.9300 no
C32 C33 . . 1.365(6) no
C32 C37 . . 1.374(5) no
C33 C34 . . 1.410(6) no
C33 H33 . . 0.9300 no
C34 C35 . . 1.356(7) no
C34 H34 . . 0.9300 no
C35 C36 . . 1.347(7) no
C35 H35 . . 0.9300 no
C36 C37 . . 1.365(6) no
C36 H36 . . 0.9300 no
C37 H37 . . 0.9300 no
C38 C43 . . 1.357(6) no
C38 C39 . . 1.375(6) no
C39 C40 . . 1.369(7) no
C39 H39 . . 0.9300 no
C40 C41 . . 1.339(10) no
C40 H40 . . 0.9300 no
C41 C42 . . 1.347(9) no
C41 H41 . . 0.9300 no
C42 C43 . . 1.459(8) no
C42 H42 . . 0.9300 no
C43 H43 . . 0.9300 no
C44 C45 . . 1.396(5) no
C44 C49 . . 1.401(5) no
C45 C46 . . 1.370(5) no
C45 H45 . . 0.9300 no
C46 C47 . . 1.389(5) no
C46 H46 . . 0.9300 no
C47 C48 . . 1.386(5) no
C47 C50 . . 1.454(5) no
C48 C49 . . 1.362(5) no
C48 H48 . . 0.9300 no
C49 H49 . . 0.9300 no
C51 C52 . . 1.384(5) no
C51 C56 . . 1.410(5) no
C52 C53 . . 1.377(5) no
C52 H52 . . 0.9300 no
C53 C54 . . 1.405(5) no
C54 C55 . . 1.378(5) no
C54 H54 . . 0.9300 no
C55 C56 . . 1.391(5) no
C55 H55 . . 0.9300 no
C57 C58 . . 1.467(5) no
C57 H57 . . 0.9300 no
C58 C59 . . 1.384(5) no
C59 C60 . . 1.369(6) no
C59 H59 . . 0.9300 no
C60 C61 . . 1.370(6) no
C60 H60 . . 0.9300 no
C61 C62 . . 1.368(6) no
C61 H61 . . 0.9300 no
C62 H62 . . 0.9300 no
O2 H2A . . 0.8501 no
O2 H2D . . 0.8501 no
O3 H3B . . 0.8499 no
O3 H3C . . 0.8501 no
O1 H1B . . 0.8499 no
O1 H1C . . 0.8499 no

loop_
_geom_torsion_atom_site_label_1
_geom_torsion_atom_site_label_2
_geom_torsion_atom_site_label_3
_geom_torsion_atom_site_label_4
_geom_torsion_site_symmetry_1
_geom_torsion_site_symmetry_2
_geom_torsion_site_symmetry_3
_geom_torsion_site_symmetry_4
_geom_torsion
_geom_torsion_publ_flag
C6 C1 N1 C13 . . . . -126.2(4) no
C2 C1 N1 C13 . . . . 57.6(5) no
C6 C1 N1 C7 . . . . 37.1(5) no
C2 C1 N1 C7 . . . . -139.1(4) no
C6 C1 C2 C3 . . . . 0.8(7) no
N1 C1 C2 C3 . . . . 177.1(4) no
C1 C2 C3 C4 . . . . -1.7(9) no
C2 C3 C4 C5 . . . . 1.9(10) no
C3 C4 C5 C6 . . . . -1.1(9) no
C2 C1 C6 C5 . . . . -0.1(7) no
N1 C1 C6 C5 . . . . -176.4(4) no
C4 C5 C6 C1 . . . . 0.2(8) no
C13 N1 C7 C8 . . . . -139.5(4) no
C1 N1 C7 C8 . . . . 56.9(5) no
C13 N1 C7 C12 . . . . 41.9(5) no
C1 N1 C7 C12 . . . . -121.7(4) no
C12 C7 C8 C9 . . . . 0.3(6) no
N1 C7 C8 C9 . . . . -178.4(4) no
C7 C8 C9 C10 . . . . -1.5(7) no
C8 C9 C10 C11 . . . . 1.6(7) no
C9 C10 C11 C12 . . . . -0.5(7) no
C10 C11 C12 C7 . . . . -0.7(6) no
C8 C7 C12 C11 . . . . 0.8(6) no
N1 C7 C12 C11 . . . . 179.5(3) no
C1 N1 C13 C18 . . . . 22.5(5) no
C7 N1 C13 C18 . . . . -140.6(4) no
C1 N1 C13 C14 . . . . -158.3(3) no
C7 N1 C13 C14 . . . . 38.6(5) no
C18 C13 C14 C15 . . . . 4.0(5) no
N1 C13 C14 C15 . . . . -175.2(3) no
C13 C14 C15 C16 . . . . -1.1(5) no
C14 C15 C16 C17 . . . . -2.6(5) no
C14 C15 C16 C19 . . . . 176.4(3) no
C15 C16 C17 C18 . . . . 3.4(5) no
C19 C16 C17 C18 . . . . -175.6(3) no
C14 C13 C18 C17 . . . . -3.2(5) no
N1 C13 C18 C17 . . . . 176.0(3) no
C16 C17 C18 C13 . . . . -0.5(5) no
C20 N3 C19 N2 . . . . 0.1(3) no
C20 N3 C19 C16 . . . . 179.9(3) no
C25 N2 C19 N3 . . . . -0.4(4) no
C25 N2 C19 C16 . . . . 179.8(3) no
C17 C16 C19 N3 . . . . -171.8(3) no
C15 C16 C19 N3 . . . . 9.3(5) no
C17 C16 C19 N2 . . . . 8.0(5) no
C15 C16 C19 N2 . . . . -170.9(3) no
C19 N3 C20 C25 . . . . 0.2(3) no
C19 N3 C20 C21 . . . . -177.1(3) no
N3 C20 C21 C22 . . . . 176.6(3) no
C25 C20 C21 C22 . . . . -0.5(5) no
C20 C21 C22 C23 . . . . -0.9(5) no
C20 C21 C22 N4 . . . . -176.7(3) no
C26 N4 C22 C21 . . . . -38.1(5) no
C26 N4 C22 C23 . . . . 145.9(4) no
C21 C22 C23 C24 . . . . 2.5(5) no
N4 C22 C23 C24 . . . . 178.6(3) no
C22 C23 C24 C25 . . . . -2.6(5) no
C23 C24 C25 N2 . . . . -174.8(3) no
C23 C24 C25 C20 . . . . 1.2(5) no
C19 N2 C25 C24 . . . . 176.9(3) no
C19 N2 C25 C20 . . . . 0.5(3) no
N3 C20 C25 C24 . . . . -177.3(3) no
C21 C20 C25 C24 . . . . 0.3(5) no
N3 C20 C25 N2 . . . . -0.5(3) no
C21 C20 C25 N2 . . . . 177.2(3) no
C22 N4 C26 C27 . . . . 178.3(3) no
C29 C28 C27 N5 . . . . 4.0(8) no
C29 C28 C27 C26 . . . . -178.9(4) no
N4 C26 C27 N5 . . . . 170.3(4) no
N4 C26 C27 C28 . . . . -7.0(6) no
C28 C27 N5 C31 . . . . 0.7(8) no
C26 C27 N5 C31 . . . . -176.7(5) no
C27 N5 C31 C30 . . . . -5.3(10) no
N5 C31 C30 C29 . . . . 5.6(12) no
C31 C30 C29 C28 . . . . -0.9(10) no
C27 C28 C29 C30 . . . . -3.7(8) no
C44 N6 C32 C33 . . . . 55.0(6) no
C38 N6 C32 C33 . . . . -110.2(5) no
C44 N6 C32 C37 . . . . -123.7(4) no
C38 N6 C32 C37 . . . . 71.1(5) no
C37 C32 C33 C34 . . . . -0.3(6) no
N6 C32 C33 C34 . . . . -179.0(4) no
C32 C33 C34 C35 . . . . -0.2(7) no
C33 C34 C35 C36 . . . . 0.8(8) no
C34 C35 C36 C37 . . . . -0.8(8) no
C35 C36 C37 C32 . . . . 0.2(7) no
C33 C32 C37 C36 . . . . 0.3(7) no
N6 C32 C37 C36 . . . . 179.0(4) no
C44 N6 C38 C43 . . . . 71.3(5) no
C32 N6 C38 C43 . . . . -123.5(5) no
C44 N6 C38 C39 . . . . -107.1(5) no
C32 N6 C38 C39 . . . . 58.1(5) no
C43 C38 C39 C40 . . . . -0.4(7) no
N6 C38 C39 C40 . . . . 178.0(5) no
C38 C39 C40 C41 . . . . 2.5(9) no
C39 C40 C41 C42 . . . . -3.5(10) no
C40 C41 C42 C43 . . . . 2.2(10) no
C39 C38 C43 C42 . . . . -0.9(7) no
N6 C38 C43 C42 . . . . -179.3(4) no
C41 C42 C43 C38 . . . . 0.1(8) no
C38 N6 C44 C45 . . . . 6.4(6) no
C32 N6 C44 C45 . . . . -158.4(4) no
C38 N6 C44 C49 . . . . -172.0(4) no
C32 N6 C44 C49 . . . . 23.1(6) no
N6 C44 C45 C46 . . . . 178.5(4) no
C49 C44 C45 C46 . . . . -3.0(6) no
C44 C45 C46 C47 . . . . 0.2(7) no
C45 C46 C47 C48 . . . . 2.6(6) no
C45 C46 C47 C50 . . . . -178.8(4) no
C46 C47 C48 C49 . . . . -2.6(6) no
C50 C47 C48 C49 . . . . 178.8(4) no
C47 C48 C49 C44 . . . . -0.2(6) no
N6 C44 C49 C48 . . . . -178.5(4) no
C45 C44 C49 C48 . . . . 3.0(6) no
C51 N8 C50 N7 . . . . 0.6(4) no
C51 N8 C50 C47 . . . . -179.8(3) no
C56 N7 C50 N8 . . . . -1.3(4) no
C56 N7 C50 C47 . . . . 179.1(3) no
C46 C47 C50 N8 . . . . 26.6(6) no
C48 C47 C50 N8 . . . . -154.8(4) no
C46 C47 C50 N7 . . . . -153.9(4) no
C48 C47 C50 N7 . . . . 24.7(6) no
C50 N8 C51 C52 . . . . -179.6(4) no
C50 N8 C51 C56 . . . . 0.3(4) no
N8 C51 C52 C53 . . . . -179.5(4) no
C56 C51 C52 C53 . . . . 0.6(5) no
C51 C52 C53 C54 . . . . -1.4(5) no
C51 C52 C53 N9 . . . . 179.9(3) no
C57 N9 C53 C52 . . . . -30.3(6) no
C57 N9 C53 C54 . . . . 150.9(4) no
C52 C53 C54 C55 . . . . 1.6(6) no
N9 C53 C54 C55 . . . . -179.6(4) no
C53 C54 C55 C56 . . . . -1.0(6) no
C50 N7 C56 C55 . . . . -179.9(4) no
C50 N7 C56 C51 . . . . 1.5(4) no
C54 C55 C56 N7 . . . . -178.3(4) no
C54 C55 C56 C51 . . . . 0.2(6) no
C52 C51 C56 N7 . . . . 178.8(3) no
N8 C51 C56 N7 . . . . -1.1(4) no
C52 C51 C56 C55 . . . . -0.1(5) no
N8 C51 C56 C55 . . . . -180.0(3) no
C53 N9 C57 C58 . . . . -177.4(3) no
C62 N10 C58 C59 . . . . 0.6(6) no
C62 N10 C58 C57 . . . . -178.7(3) no
N9 C57 C58 N10 . . . . 176.3(3) no
N9 C57 C58 C59 . . . . -3.0(6) no
N10 C58 C59 C60 . . . . 0.0(6) no
C57 C58 C59 C60 . . . . 179.3(4) no
C58 C59 C60 C61 . . . . -0.9(7) no
C59 C60 C61 C62 . . . . 1.2(7) no
C58 N10 C62 C61 . . . . -0.4(6) no
C60 C61 C62 N10 . . . . -0.5(7) no
